data_7713911
loop_
_publ_author_name
'Arruri, Sathyanarayana'
'R\'everet, Fran\,cois'
'Jouffret, Laurent'
'Boyer, Damien'
'Chadeyron, Genevieve'
'Cisnetti, Federico'

_publ_section_title
;
 Polymeric copper(I)--NHC complexes with bulky bidentate (N^C) ligands:
 synthesis and solid-state luminescence
;
_journal_name_full 'Dalton Transactions'
_journal_paper_doi 10.1039/D3DT01669B
_journal_year 2023
_chemical_formula_sum 'C24 H31 Cl Cu N3 O'
_chemical_formula_weight 476.51
_space_group_crystal_system monoclinic
_space_group_IT_number 14
_space_group_name_Hall '-P 2yn'
_space_group_name_H-M_alt 'P 1 21/n 1'
_atom_sites_solution_hydrogens geom
_audit_creation_method SHELXL-2018/3
_audit_update_record
;
2023-07-25 deposited with the CCDC.	2023-09-07 downloaded from the CCDC.
;
_cell_angle_alpha 90
_cell_angle_beta 98.654(4)
_cell_angle_gamma 90
_cell_formula_units_Z 4
_cell_length_a 10.5133(13)
_cell_length_b 12.5355(15)
_cell_length_c 17.866(2)
_cell_measurement_reflns_used 1839
_cell_measurement_temperature 103.(2)
_cell_measurement_theta_max 29.6725
_cell_measurement_theta_min 2.0541
_cell_volume 2327.7(5)
_computing_cell_refinement 'APEX3 v2019.11-0 (Bruker AXS)'
_computing_data_collection APEX2
_computing_data_reduction 'SAINT V8.40B (Bruker Nano, Inc., 2019)'
_computing_molecular_graphics 'shelXle (C.B. Huebschle, rev 994)'
_computing_structure_refinement 'SHELXL-2018/3 (Sheldrick, 2018)'
_computing_structure_solution 'SHELXT 2018/2 (Sheldrick, 2018)'
_diffrn_ambient_temperature 103(2)
_diffrn_detector_area_resol_mean 8.3333
_diffrn_measured_fraction_theta_full 0.999
_diffrn_measured_fraction_theta_max 0.999
_diffrn_measurement_device_type 'Bruker APEX-II CCD'
_diffrn_measurement_method '\f and \w scans'
_diffrn_radiation_type MoK\a
_diffrn_radiation_wavelength 0.71073
_diffrn_reflns_av_R_equivalents 0.0387
_diffrn_reflns_av_unetI/netI 0.0157
_diffrn_reflns_Laue_measured_fraction_full 0.999
_diffrn_reflns_Laue_measured_fraction_max 0.999
_diffrn_reflns_limit_h_max 13
_diffrn_reflns_limit_h_min -13
_diffrn_reflns_limit_k_max 16
_diffrn_reflns_limit_k_min -16
_diffrn_reflns_limit_l_max 23
_diffrn_reflns_limit_l_min -23
_diffrn_reflns_number 82654
_diffrn_reflns_point_group_measured_fraction_full 0.999
_diffrn_reflns_point_group_measured_fraction_max 0.999
_diffrn_reflns_theta_full 25.242
_diffrn_reflns_theta_max 27.483
_diffrn_reflns_theta_min 2.419
_diffrn_source molybdene
_exptl_absorpt_coefficient_mu 1.073
_exptl_absorpt_correction_T_max 0.8737
_exptl_absorpt_correction_T_min 0.8080
_exptl_absorpt_correction_type 'Numerical Mu From Formula'
_exptl_absorpt_process_details
;
SADABS-2016/2 - Bruker AXS area detector scaling and absorption correction
;
_exptl_crystal_colour yellow
_exptl_crystal_density_diffrn 1.360
_exptl_crystal_density_method 'not measured'
_exptl_crystal_description block
_exptl_crystal_F_000 1000
_exptl_crystal_size_max 0.266
_exptl_crystal_size_mid 0.262
_exptl_crystal_size_min 0.230
_refine_diff_density_max 1.648
_refine_diff_density_min -0.754
_refine_diff_density_rms 0.079
_refine_ls_extinction_method none
_refine_ls_goodness_of_fit_ref 1.057
_refine_ls_hydrogen_treatment constr
_refine_ls_matrix_type full
_refine_ls_number_parameters 278
_refine_ls_number_reflns 5337
_refine_ls_number_restraints 0
_refine_ls_restrained_S_all 1.057
_refine_ls_R_factor_all 0.0409
_refine_ls_R_factor_gt 0.0354
_refine_ls_shift/su_max 0.001
_refine_ls_shift/su_mean 0.000
_refine_ls_structure_factor_coef Fsqd
_refine_ls_weighting_details 'w=1/[\s^2^(Fo^2^)+(0.0432P)^2^+2.8561P] where P=(Fo^2^+2Fc^2^)/3'
_refine_ls_weighting_scheme calc
_refine_ls_wR_factor_gt 0.0899
_refine_ls_wR_factor_ref 0.0935
_reflns_Friedel_coverage 0.000
_reflns_number_gt 4757
_reflns_number_total 5337
_reflns_threshold_expression 'I > 2\s(I)'
_cod_data_source_file d3dt01669b2.cif
_cod_data_source_block CuNHOCCl_100K
_cod_original_sg_symbol_H-M 'P 21/n'
_cod_database_code 7713911
_shelx_shelxl_version_number 2018/3
_shelx_space_group_comment
;
The symmetry employed for this shelxl refinement is uniquely defined
by the following loop, which should always be used as a source of
symmetry information in preference to the above space-group names.
They are only intended as comments.
;
_shelx_estimated_absorpt_t_min 0.763
_shelx_estimated_absorpt_t_max 0.790

loop_
_space_group_symop_operation_xyz
'x, y, z'
'-x+1/2, y+1/2, -z+1/2'
'-x, -y, -z'
'x-1/2, -y-1/2, z-1/2'

loop_
_atom_site_label
_atom_site_type_symbol
_atom_site_fract_x
_atom_site_fract_y
_atom_site_fract_z
_atom_site_U_iso_or_equiv
_atom_site_adp_type
_atom_site_occupancy
_atom_site_site_symmetry_order
_atom_site_calc_flag
_atom_site_refinement_flags_posn
_atom_site_refinement_flags_adp
_atom_site_refinement_flags_occupancy
_atom_site_disorder_assembly
_atom_site_disorder_group
Cu Cu 0.75841(2) 0.31636(2) 0.76894(2) 0.01771(8) Uani 1 1 d . . . . .
Cl1 Cl 0.63997(6) 0.27737(4) 0.85718(3) 0.03094(13) Uani 1 1 d . . . . .
O1 O 0.21396(14) 0.59634(14) 0.62656(9) 0.0282(3) Uani 1 1 d . . . . .
N1 N 0.70848(15) 0.49819(12) 0.66459(9) 0.0155(3) Uani 1 1 d . . . . .
N2 N 0.75477(15) 0.35704(12) 0.60721(9) 0.0153(3) Uani 1 1 d . . . . .
N3 N 0.56621(16) 0.73873(13) 0.69839(9) 0.0176(3) Uani 1 1 d . . . . .
C1 C 0.73878(17) 0.39383(14) 0.67690(10) 0.0150(3) Uani 1 1 d . . . . .
C2 C 0.70647(19) 0.52661(15) 0.58940(11) 0.0192(4) Uani 1 1 d . . . . .
H2 H 0.688753 0.595256 0.567801 0.023 Uiso 1 1 calc R U . . .
C3 C 0.73470(19) 0.43736(15) 0.55306(11) 0.0193(4) Uani 1 1 d . . . . .
H3 H 0.739857 0.430675 0.500634 0.023 Uiso 1 1 calc R U . . .
C4 C 0.67625(18) 0.57008(14) 0.72360(10) 0.0165(4) Uani 1 1 d . . . . .
H4A H 0.747900 0.620982 0.737530 0.020 Uiso 1 1 calc R U . . .
H4B H 0.666490 0.527878 0.769233 0.020 Uiso 1 1 calc R U . . .
C5 C 0.55379(18) 0.63163(15) 0.69856(10) 0.0163(4) Uani 1 1 d . . . . .
C6 C 0.43575(19) 0.58054(16) 0.67738(11) 0.0208(4) Uani 1 1 d . . . . .
C7 C 0.32915(19) 0.64514(18) 0.65323(11) 0.0213(4) Uani 1 1 d . . . . .
C8 C 0.3395(2) 0.75607(17) 0.65233(11) 0.0222(4) Uani 1 1 d . . . . .
C9 C 0.4606(2) 0.79768(16) 0.67663(11) 0.0217(4) Uani 1 1 d . . . . .
H9 H 0.469508 0.873096 0.678003 0.026 Uiso 1 1 calc R U . . .
C10 C 0.4220(2) 0.46100(18) 0.67983(17) 0.0352(6) Uani 1 1 d . . . . .
H10A H 0.336551 0.442730 0.691516 0.053 Uiso 1 1 calc R U . . .
H10B H 0.488021 0.431665 0.719017 0.053 Uiso 1 1 calc R U . . .
H10C H 0.432644 0.430838 0.630534 0.053 Uiso 1 1 calc R U . . .
C11 C 0.2271(2) 0.82787(19) 0.62539(13) 0.0303(5) Uani 1 1 d . . . . .
H11A H 0.256709 0.902018 0.625401 0.045 Uiso 1 1 calc R U . . .
H11B H 0.162491 0.820942 0.659288 0.045 Uiso 1 1 calc R U . . .
H11C H 0.189095 0.807398 0.573929 0.045 Uiso 1 1 calc R U . . .
C12 C 0.1247(2) 0.5903(2) 0.67959(14) 0.0332(5) Uani 1 1 d . . . . .
H12A H 0.160956 0.545816 0.722648 0.050 Uiso 1 1 calc R U . . .
H12B H 0.043841 0.558937 0.654859 0.050 Uiso 1 1 calc R U . . .
H12C H 0.108335 0.662198 0.697537 0.050 Uiso 1 1 calc R U . . .
C13 C 0.78310(18) 0.24698(14) 0.59194(10) 0.0149(3) Uani 1 1 d . . . . .
C14 C 0.6825(2) 0.17285(16) 0.58260(11) 0.0206(4) Uani 1 1 d . . . . .
C15 C 0.7123(2) 0.06733(17) 0.56718(12) 0.0283(5) Uani 1 1 d . . . . .
H15 H 0.645612 0.015528 0.560469 0.034 Uiso 1 1 calc R U . . .
C16 C 0.8359(3) 0.03683(17) 0.56151(12) 0.0298(5) Uani 1 1 d . . . . .
H16 H 0.853846 -0.035105 0.550020 0.036 Uiso 1 1 calc R U . . .
C17 C 0.9339(2) 0.11071(17) 0.57251(12) 0.0257(4) Uani 1 1 d . . . . .
H17 H 1.019294 0.088722 0.569046 0.031 Uiso 1 1 calc R U . . .
C18 C 0.91030(19) 0.21762(16) 0.58870(10) 0.0180(4) Uani 1 1 d . . . . .
C19 C 1.0197(2) 0.29685(18) 0.60383(12) 0.0252(4) Uani 1 1 d . . . . .
H19 H 0.994434 0.353166 0.638421 0.030 Uiso 1 1 calc R U . . .
C20 C 1.1433(2) 0.2441(3) 0.64298(14) 0.0419(7) Uani 1 1 d . . . . .
H20A H 1.124103 0.201156 0.685758 0.063 Uiso 1 1 calc R U . . .
H20B H 1.206333 0.299234 0.661422 0.063 Uiso 1 1 calc R U . . .
H20C H 1.178596 0.197997 0.606835 0.063 Uiso 1 1 calc R U . . .
C21 C 1.0464(2) 0.3514(2) 0.53107(14) 0.0317(5) Uani 1 1 d . . . . .
H21A H 1.072096 0.297736 0.496380 0.047 Uiso 1 1 calc R U . . .
H21B H 1.115734 0.403631 0.543355 0.047 Uiso 1 1 calc R U . . .
H21C H 0.968340 0.387779 0.506910 0.047 Uiso 1 1 calc R U . . .
C22 C 0.5452(2) 0.2040(2) 0.59032(13) 0.0303(5) Uani 1 1 d . . . . .
H22 H 0.547554 0.270560 0.621325 0.036 Uiso 1 1 calc R U . . .
C23 C 0.4659(3) 0.2246(2) 0.51437(15) 0.0410(6) Uani 1 1 d . . . . .
H23A H 0.506857 0.280481 0.487924 0.062 Uiso 1 1 calc R U . . .
H23B H 0.379489 0.247825 0.521461 0.062 Uiso 1 1 calc R U . . .
H23C H 0.459620 0.158975 0.484237 0.062 Uiso 1 1 calc R U . . .
C24 C 0.4801(3) 0.1140(4) 0.63126(19) 0.0648(11) Uani 1 1 d . . . . .
H24A H 0.400813 0.141373 0.646904 0.097 Uiso 1 1 calc R U . . .
H24B H 0.538955 0.090357 0.675980 0.097 Uiso 1 1 calc R U . . .
H24C H 0.459494 0.053692 0.596661 0.097 Uiso 1 1 calc R U . . .

loop_
_atom_site_aniso_label
_atom_site_aniso_U_11
_atom_site_aniso_U_22
_atom_site_aniso_U_33
_atom_site_aniso_U_23
_atom_site_aniso_U_13
_atom_site_aniso_U_12
Cu 0.02740(14) 0.01179(12) 0.01325(12) 0.00158(8) 0.00082(9) -0.00032(9)
Cl1 0.0415(3) 0.0242(3) 0.0312(3) 0.0032(2) 0.0185(2) -0.0002(2)
O1 0.0193(7) 0.0393(9) 0.0265(8) -0.0117(7) 0.0048(6) -0.0036(6)
N1 0.0204(8) 0.0124(7) 0.0138(7) 0.0007(6) 0.0028(6) 0.0017(6)
N2 0.0208(8) 0.0126(7) 0.0128(7) 0.0006(6) 0.0037(6) 0.0021(6)
N3 0.0226(8) 0.0141(7) 0.0151(7) -0.0021(6) -0.0001(6) 0.0016(6)
C1 0.0170(8) 0.0137(8) 0.0145(8) 0.0000(7) 0.0023(7) 0.0005(7)
C2 0.0273(10) 0.0155(9) 0.0150(9) 0.0047(7) 0.0036(7) 0.0022(7)
C3 0.0273(10) 0.0175(9) 0.0134(8) 0.0036(7) 0.0043(7) 0.0024(7)
C4 0.0216(9) 0.0129(8) 0.0143(8) -0.0016(7) 0.0008(7) 0.0025(7)
C5 0.0222(9) 0.0146(8) 0.0122(8) -0.0018(7) 0.0028(7) 0.0025(7)
C6 0.0227(9) 0.0191(9) 0.0215(9) -0.0060(8) 0.0064(8) -0.0008(7)
C7 0.0215(9) 0.0289(10) 0.0137(8) -0.0062(8) 0.0033(7) -0.0011(8)
C8 0.0245(10) 0.0265(10) 0.0148(9) 0.0002(8) 0.0008(7) 0.0058(8)
C9 0.0277(10) 0.0175(9) 0.0188(9) 0.0001(7) -0.0005(8) 0.0035(8)
C10 0.0228(10) 0.0196(10) 0.0648(17) -0.0075(11) 0.0115(11) -0.0030(8)
C11 0.0270(11) 0.0331(12) 0.0284(11) 0.0040(9) -0.0036(9) 0.0088(9)
C12 0.0258(11) 0.0397(13) 0.0365(12) -0.0023(10) 0.0121(9) 0.0011(10)
C13 0.0214(9) 0.0125(8) 0.0109(8) -0.0011(6) 0.0026(7) 0.0006(7)
C14 0.0229(9) 0.0229(10) 0.0165(9) -0.0042(7) 0.0048(7) -0.0047(8)
C15 0.0426(13) 0.0201(10) 0.0234(10) -0.0052(8) 0.0089(9) -0.0129(9)
C16 0.0531(14) 0.0142(9) 0.0228(10) -0.0014(8) 0.0080(10) 0.0045(9)
C17 0.0304(11) 0.0261(11) 0.0201(10) -0.0023(8) 0.0025(8) 0.0120(9)
C18 0.0208(9) 0.0198(9) 0.0134(8) -0.0014(7) 0.0029(7) 0.0000(7)
C19 0.0206(10) 0.0324(11) 0.0239(10) -0.0079(9) 0.0071(8) -0.0056(8)
C20 0.0236(11) 0.072(2) 0.0284(12) 0.0081(12) -0.0008(9) -0.0080(12)
C21 0.0305(11) 0.0330(12) 0.0331(12) 0.0038(10) 0.0097(9) -0.0052(9)
C22 0.0197(10) 0.0422(13) 0.0294(11) -0.0128(10) 0.0053(8) -0.0086(9)
C23 0.0358(13) 0.0499(16) 0.0374(14) 0.0175(12) 0.0056(11) 0.0116(12)
C24 0.0250(13) 0.119(3) 0.0514(18) 0.044(2) 0.0085(12) 0.0032(16)

loop_
_atom_type_symbol
_atom_type_description
_atom_type_scat_dispersion_real
_atom_type_scat_dispersion_imag
_atom_type_scat_source
C C 0.0033 0.0016 'International Tables Vol C Tables 4.2.6.8 and 6.1.1.4'
H H 0.0000 0.0000 'International Tables Vol C Tables 4.2.6.8 and 6.1.1.4'
N N 0.0061 0.0033 'International Tables Vol C Tables 4.2.6.8 and 6.1.1.4'
O O 0.0106 0.0060 'International Tables Vol C Tables 4.2.6.8 and 6.1.1.4'
Cl Cl 0.1484 0.1585 'International Tables Vol C Tables 4.2.6.8 and 6.1.1.4'
Cu Cu 0.3201 1.2651 'International Tables Vol C Tables 4.2.6.8 and 6.1.1.4'

loop_
_geom_angle_atom_site_label_1
_geom_angle_atom_site_label_2
_geom_angle_atom_site_label_3
_geom_angle
_geom_angle_site_symmetry_1
_geom_angle_site_symmetry_3
_geom_angle_publ_flag
C1 Cu N3 117.23(7) . 2_646 ?
C1 Cu Cl1 137.28(6) . . ?
N3 Cu Cl1 105.46(5) 2_646 . ?
C7 O1 C12 115.10(16) . . ?
C1 N1 C2 111.95(15) . . ?
C1 N1 C4 123.42(15) . . ?
C2 N1 C4 124.58(15) . . ?
C1 N2 C3 111.37(15) . . ?
C1 N2 C13 123.57(15) . . ?
C3 N2 C13 125.01(15) . . ?
C9 N3 C5 118.20(17) . . ?
C9 N3 Cu 118.79(13) . 2_656 ?
C5 N3 Cu 123.00(13) . 2_656 ?
N1 C1 N2 103.69(15) . . ?
N1 C1 Cu 128.86(14) . . ?
N2 C1 Cu 127.44(13) . . ?
C3 C2 N1 106.31(16) . . ?
C3 C2 H2 126.8 . . ?
N1 C2 H2 126.8 . . ?
C2 C3 N2 106.68(16) . . ?
C2 C3 H3 126.7 . . ?
N2 C3 H3 126.7 . . ?
N1 C4 C5 112.35(15) . . ?
N1 C4 H4A 109.1 . . ?
C5 C4 H4A 109.1 . . ?
N1 C4 H4B 109.1 . . ?
C5 C4 H4B 109.1 . . ?
H4A C4 H4B 107.9 . . ?
N3 C5 C6 122.54(17) . . ?
N3 C5 C4 115.52(16) . . ?
C6 C5 C4 121.94(17) . . ?
C5 C6 C7 117.16(18) . . ?
C5 C6 C10 122.21(19) . . ?
C7 C6 C10 120.64(19) . . ?
O1 C7 C8 120.36(19) . . ?
O1 C7 C6 118.19(19) . . ?
C8 C7 C6 121.38(19) . . ?
C9 C8 C7 116.24(18) . . ?
C9 C8 C11 121.0(2) . . ?
C7 C8 C11 122.7(2) . . ?
N3 C9 C8 124.43(19) . . ?
N3 C9 H9 117.8 . . ?
C8 C9 H9 117.8 . . ?
C6 C10 H10A 109.5 . . ?
C6 C10 H10B 109.5 . . ?
H10A C10 H10B 109.5 . . ?
C6 C10 H10C 109.5 . . ?
H10A C10 H10C 109.5 . . ?
H10B C10 H10C 109.5 . . ?
C8 C11 H11A 109.5 . . ?
C8 C11 H11B 109.5 . . ?
H11A C11 H11B 109.5 . . ?
C8 C11 H11C 109.5 . . ?
H11A C11 H11C 109.5 . . ?
H11B C11 H11C 109.5 . . ?
O1 C12 H12A 109.5 . . ?
O1 C12 H12B 109.5 . . ?
H12A C12 H12B 109.5 . . ?
O1 C12 H12C 109.5 . . ?
H12A C12 H12C 109.5 . . ?
H12B C12 H12C 109.5 . . ?
C18 C13 C14 122.10(17) . . ?
C18 C13 N2 119.01(16) . . ?
C14 C13 N2 118.87(17) . . ?
C15 C14 C13 117.70(19) . . ?
C15 C14 C22 120.33(19) . . ?
C13 C14 C22 121.96(18) . . ?
C16 C15 C14 121.4(2) . . ?
C16 C15 H15 119.3 . . ?
C14 C15 H15 119.3 . . ?
C15 C16 C17 119.9(2) . . ?
C15 C16 H16 120.1 . . ?
C17 C16 H16 120.1 . . ?
C16 C17 C18 121.4(2) . . ?
C16 C17 H17 119.3 . . ?
C18 C17 H17 119.3 . . ?
C13 C18 C17 117.46(18) . . ?
C13 C18 C19 121.76(18) . . ?
C17 C18 C19 120.76(18) . . ?
C18 C19 C20 111.6(2) . . ?
C18 C19 C21 111.90(18) . . ?
C20 C19 C21 109.24(18) . . ?
C18 C19 H19 108.0 . . ?
C20 C19 H19 108.0 . . ?
C21 C19 H19 108.0 . . ?
C19 C20 H20A 109.5 . . ?
C19 C20 H20B 109.5 . . ?
H20A C20 H20B 109.5 . . ?
C19 C20 H20C 109.5 . . ?
H20A C20 H20C 109.5 . . ?
H20B C20 H20C 109.5 . . ?
C19 C21 H21A 109.5 . . ?
C19 C21 H21B 109.5 . . ?
H21A C21 H21B 109.5 . . ?
C19 C21 H21C 109.5 . . ?
H21A C21 H21C 109.5 . . ?
H21B C21 H21C 109.5 . . ?
C23 C22 C14 111.54(19) . . ?
C23 C22 C24 108.9(2) . . ?
C14 C22 C24 110.3(2) . . ?
C23 C22 H22 108.7 . . ?
C14 C22 H22 108.7 . . ?
C24 C22 H22 108.7 . . ?
C22 C23 H23A 109.5 . . ?
C22 C23 H23B 109.5 . . ?
H23A C23 H23B 109.5 . . ?
C22 C23 H23C 109.5 . . ?
H23A C23 H23C 109.5 . . ?
H23B C23 H23C 109.5 . . ?
C22 C24 H24A 109.5 . . ?
C22 C24 H24B 109.5 . . ?
H24A C24 H24B 109.5 . . ?
C22 C24 H24C 109.5 . . ?
H24A C24 H24C 109.5 . . ?
H24B C24 H24C 109.5 . . ?

loop_
_geom_bond_atom_site_label_1
_geom_bond_atom_site_label_2
_geom_bond_distance
_geom_bond_site_symmetry_2
_geom_bond_publ_flag
Cu C1 1.8941(18) . ?
Cu N3 2.0889(17) 2_646 ?
Cu Cl1 2.2057(6) . ?
O1 C7 1.376(2) . ?
O1 C12 1.432(3) . ?
N1 C1 1.357(2) . ?
N1 C2 1.387(2) . ?
N1 C4 1.465(2) . ?
N2 C1 1.362(2) . ?
N2 C3 1.390(2) . ?
N2 C13 1.446(2) . ?
N3 C9 1.342(3) . ?
N3 C5 1.349(2) . ?
C2 C3 1.349(3) . ?
C2 H2 0.9500 . ?
C3 H3 0.9500 . ?
C4 C5 1.510(3) . ?
C4 H4A 0.9900 . ?
C4 H4B 0.9900 . ?
C5 C6 1.397(3) . ?
C6 C7 1.397(3) . ?
C6 C10 1.507(3) . ?
C7 C8 1.395(3) . ?
C8 C9 1.383(3) . ?
C8 C11 1.506(3) . ?
C9 H9 0.9500 . ?
C10 H10A 0.9800 . ?
C10 H10B 0.9800 . ?
C10 H10C 0.9800 . ?
C11 H11A 0.9800 . ?
C11 H11B 0.9800 . ?
C11 H11C 0.9800 . ?
C12 H12A 0.9800 . ?
C12 H12B 0.9800 . ?
C12 H12C 0.9800 . ?
C13 C18 1.397(3) . ?
C13 C14 1.399(3) . ?
C14 C15 1.396(3) . ?
C14 C22 1.521(3) . ?
C15 C16 1.373(3) . ?
C15 H15 0.9500 . ?
C16 C17 1.377(3) . ?
C16 H16 0.9500 . ?
C17 C18 1.401(3) . ?
C17 H17 0.9500 . ?
C18 C19 1.513(3) . ?
C19 C20 1.531(3) . ?
C19 C21 1.532(3) . ?
C19 H19 1.0000 . ?
C20 H20A 0.9800 . ?
C20 H20B 0.9800 . ?
C20 H20C 0.9800 . ?
C21 H21A 0.9800 . ?
C21 H21B 0.9800 . ?
C21 H21C 0.9800 . ?
C22 C23 1.505(3) . ?
C22 C24 1.558(4) . ?
C22 H22 1.0000 . ?
C23 H23A 0.9800 . ?
C23 H23B 0.9800 . ?
C23 H23C 0.9800 . ?
C24 H24A 0.9800 . ?
C24 H24B 0.9800 . ?
C24 H24C 0.9800 . ?

loop_
_geom_torsion_atom_site_label_1
_geom_torsion_atom_site_label_2
_geom_torsion_atom_site_label_3
_geom_torsion_atom_site_label_4
_geom_torsion
_geom_torsion_site_symmetry_1
_geom_torsion_site_symmetry_2
_geom_torsion_site_symmetry_3
_geom_torsion_site_symmetry_4
_geom_torsion_publ_flag
C2 N1 C1 N2 -0.5(2) . . . . ?
C4 N1 C1 N2 176.94(16) . . . . ?
C2 N1 C1 Cu 178.31(14) . . . . ?
C4 N1 C1 Cu -4.3(3) . . . . ?
C3 N2 C1 N1 0.0(2) . . . . ?
C13 N2 C1 N1 -177.30(16) . . . . ?
C3 N2 C1 Cu -178.81(14) . . . . ?
C13 N2 C1 Cu 3.9(3) . . . . ?
N3 Cu C1 N1 -123.62(16) 2_646 . . . ?
Cl1 Cu C1 N1 58.6(2) . . . . ?
N3 Cu C1 N2 54.91(19) 2_646 . . . ?
Cl1 Cu C1 N2 -122.89(15) . . . . ?
C1 N1 C2 C3 0.8(2) . . . . ?
C4 N1 C2 C3 -176.61(17) . . . . ?
N1 C2 C3 N2 -0.7(2) . . . . ?
C1 N2 C3 C2 0.5(2) . . . . ?
C13 N2 C3 C2 177.73(17) . . . . ?
C1 N1 C4 C5 -130.41(18) . . . . ?
C2 N1 C4 C5 46.7(2) . . . . ?
C9 N3 C5 C6 -0.3(3) . . . . ?
Cu N3 C5 C6 179.28(14) 2_656 . . . ?
C9 N3 C5 C4 179.99(16) . . . . ?
Cu N3 C5 C4 -0.4(2) 2_656 . . . ?
N1 C4 C5 N3 -119.73(17) . . . . ?
N1 C4 C5 C6 60.6(2) . . . . ?
N3 C5 C6 C7 2.0(3) . . . . ?
C4 C5 C6 C7 -178.34(17) . . . . ?
N3 C5 C6 C10 -178.2(2) . . . . ?
C4 C5 C6 C10 1.5(3) . . . . ?
C12 O1 C7 C8 -83.1(2) . . . . ?
C12 O1 C7 C6 100.1(2) . . . . ?
C5 C6 C7 O1 175.06(17) . . . . ?
C10 C6 C7 O1 -4.7(3) . . . . ?
C5 C6 C7 C8 -1.7(3) . . . . ?
C10 C6 C7 C8 178.5(2) . . . . ?
O1 C7 C8 C9 -176.79(17) . . . . ?
C6 C7 C8 C9 -0.1(3) . . . . ?
O1 C7 C8 C11 2.2(3) . . . . ?
C6 C7 C8 C11 178.91(19) . . . . ?
C5 N3 C9 C8 -1.7(3) . . . . ?
Cu N3 C9 C8 178.66(16) 2_656 . . . ?
C7 C8 C9 N3 1.9(3) . . . . ?
C11 C8 C9 N3 -177.09(19) . . . . ?
C1 N2 C13 C18 -98.7(2) . . . . ?
C3 N2 C13 C18 84.4(2) . . . . ?
C1 N2 C13 C14 79.9(2) . . . . ?
C3 N2 C13 C14 -97.1(2) . . . . ?
C18 C13 C14 C15 -2.1(3) . . . . ?
N2 C13 C14 C15 179.39(17) . . . . ?
C18 C13 C14 C22 176.68(19) . . . . ?
N2 C13 C14 C22 -1.8(3) . . . . ?
C13 C14 C15 C16 0.2(3) . . . . ?
C22 C14 C15 C16 -178.6(2) . . . . ?
C14 C15 C16 C17 1.2(3) . . . . ?
C15 C16 C17 C18 -0.7(3) . . . . ?
C14 C13 C18 C17 2.6(3) . . . . ?
N2 C13 C18 C17 -178.93(16) . . . . ?
C14 C13 C18 C19 -176.01(18) . . . . ?
N2 C13 C18 C19 2.5(3) . . . . ?
C16 C17 C18 C13 -1.1(3) . . . . ?
C16 C17 C18 C19 177.46(19) . . . . ?
C13 C18 C19 C20 145.8(2) . . . . ?
C17 C18 C19 C20 -32.7(3) . . . . ?
C13 C18 C19 C21 -91.5(2) . . . . ?
C17 C18 C19 C21 90.0(2) . . . . ?
C15 C14 C22 C23 -83.6(3) . . . . ?
C13 C14 C22 C23 97.7(2) . . . . ?
C15 C14 C22 C24 37.7(3) . . . . ?
C13 C14 C22 C24 -141.1(2) . . . . ?
